data_7156690
loop_
_publ_author_name
'Joo, Wontae'
'Bielawski, Christopher W.'

_publ_section_title
;
 Design, synthesis and study of a photochromic \a,\w-diene: toward new
 classes of photoswitchable polymers.
;
_journal_issue 9
_journal_name_full 'Organic &amp; biomolecular chemistry'
_journal_page_first 2486
_journal_page_last 2491
_journal_paper_doi 10.1039/c9ob00049f
_journal_volume 17
_journal_year 2019
_chemical_absolute_configuration ad
_chemical_formula_moiety 'C31 H29 N2 S2, P F6, 1/4 C H2 Cl2'
_chemical_formula_sum 'C31.25 H29.5 Cl0.5 F6 N2 P S2'
_chemical_formula_weight 659.88
_chemical_name_systematic
'1,3-dimethyl-4,5-bis(2-methyl-5-(4-vinylphenyl)thiophen-3-yl)-1H-imidazol-3-ium hexafluorophosphate'
_space_group_crystal_system tetragonal
_space_group_IT_number 110
_space_group_name_Hall 'I 4bw -2c'
_space_group_name_H-M_alt 'I 41 c d'
_symmetry_space_group_name_Hall 'I 4bw -2c'
_symmetry_space_group_name_H-M 'I 41 c d'
_atom_sites_solution_hydrogens geom
_audit_creation_method SHELXL-2013
_audit_update_record
;
2019-01-08 deposited with the CCDC.
2019-02-07 downloaded from the CCDC.
;
_cell_angle_alpha 90
_cell_angle_beta 90
_cell_angle_gamma 90
_cell_formula_units_Z 16
_cell_length_a 39.9997(16)
_cell_length_b 39.9997(16)
_cell_length_c 7.8237(5)
_cell_measurement_reflns_used 3152
_cell_measurement_temperature 100(2)
_cell_measurement_theta_max 54.2
_cell_measurement_theta_min 4.4
_cell_volume 12517.7(11)
_computing_cell_refinement 'CrysAlisPro V 1.171.37.31, Agilent Technologies'
_computing_data_collection 'CrysAlisPro V 1.171.37.31, Agilent Technologies'
_computing_data_reduction 'CrysAlisPro V 1.171.37.31, Agilent Technologies'
_computing_molecular_graphics 'XP SHELXTL/PC, Siemens Analytical'
_computing_publication_material 'XL SHELXTL/PC, Siemens Analytical'
_computing_structure_refinement 'Shelxl-2013, Sheldrick, G. M.'
_computing_structure_solution
;

SUPERFLIP.  Palatinus, L. and Chapuis, G., J. Appl. Cryst. 40, 786-790.
;
_diffrn_ambient_temperature 100(2)
_diffrn_measured_fraction_theta_full 0.999
_diffrn_measured_fraction_theta_max 0.999
_diffrn_measurement_device_type 'Agilent SuperNova with Atlas S2 CCD'
_diffrn_measurement_method \w-scans
_diffrn_radiation_type CuK\a
_diffrn_radiation_wavelength 1.54184
_diffrn_reflns_av_R_equivalents 0.0645
_diffrn_reflns_av_unetI/netI 0.0674
_diffrn_reflns_Laue_measured_fraction_full 0.999
_diffrn_reflns_Laue_measured_fraction_max 0.999
_diffrn_reflns_limit_h_max 48
_diffrn_reflns_limit_h_min -40
_diffrn_reflns_limit_k_max 43
_diffrn_reflns_limit_k_min -33
_diffrn_reflns_limit_l_max 5
_diffrn_reflns_limit_l_min -9
_diffrn_reflns_number 17609
_diffrn_reflns_point_group_measured_fraction_full 0.825
_diffrn_reflns_point_group_measured_fraction_max 0.817
_diffrn_reflns_theta_full 67.684
_diffrn_reflns_theta_max 69.968
_diffrn_reflns_theta_min 3.494
_diffrn_source 'micro-focus sealed tube'
_exptl_absorpt_coefficient_mu 2.953
_exptl_absorpt_correction_T_max 1.00
_exptl_absorpt_correction_T_min 0.743
_exptl_absorpt_correction_type multi-scan
_exptl_absorpt_process_details
;
CrysAlisPro, Agilent Technologies,
Version 1.171.37.31 (release 14-01-2014 CrysAlis171 .NET)
(compiled Jan 14 2014,18:38:05)
Empirical absorption correction using spherical harmonics,
 implemented in SCALE3 ABSPACK scaling algorithm.
;
_exptl_crystal_colour colorless
_exptl_crystal_density_diffrn 1.401
_exptl_crystal_description needles
_exptl_crystal_F_000 5448
_exptl_crystal_recrystallization_method 'Re-crystallisation from solvent: Dichloromethane/Hexane'
_exptl_crystal_size_max 0.17
_exptl_crystal_size_mid 0.03
_exptl_crystal_size_min 0.03
_refine_diff_density_max 0.281
_refine_diff_density_min -0.277
_refine_diff_density_rms 0.057
_refine_ls_abs_structure_details
;
 Flack x determined using 851 quotients [(I+)-(I-)]/[(I+)+(I-)]
 (Parsons and Flack (2004), Acta Cryst. A60, s61).
;
_refine_ls_abs_structure_Flack 0.011(15)
_refine_ls_extinction_method none
_refine_ls_goodness_of_fit_ref 1.089
_refine_ls_hydrogen_treatment constr
_refine_ls_matrix_type full
_refine_ls_number_parameters 410
_refine_ls_number_reflns 4848
_refine_ls_number_restraints 22
_refine_ls_restrained_S_all 1.087
_refine_ls_R_factor_all 0.1024
_refine_ls_R_factor_gt 0.0689
_refine_ls_shift/su_max 0.012
_refine_ls_shift/su_mean 0.002
_refine_ls_structure_factor_coef Fsqd
_refine_ls_weighting_details 'w=1/[\s^2^(Fo^2^)+(0.0442P)^2^+28.1826P] where P=(Fo^2^+2Fc^2^)/3'
_refine_ls_weighting_scheme calc
_refine_ls_wR_factor_gt 0.1320
_refine_ls_wR_factor_ref 0.1477
_reflns_Friedel_coverage 0.514
_reflns_Friedel_fraction_full 0.621
_reflns_Friedel_fraction_max 0.604
_reflns_number_gt 3418
_reflns_number_total 4848
_reflns_threshold_expression 'I > 2\s(I)'
_cod_data_source_file c9ob00049f2.cif
_cod_data_source_block shelx
_cod_depositor_comments 'Adding full bibliography for 7156690.cif.'
_cod_original_cell_volume 12517.7(13)
_cod_original_formula_sum 'C31.25 H29.50 Cl0.50 F6 N2 P S2'
_cod_database_code 7156690
_shelx_space_group_comment
;
The symmetry employed for this shelxl refinement is uniquely defined
by the following loop, which should always be used as a source of
symmetry information in preference to the above space-group names.
They are only intended as comments.
;
_shelxl_version_number 2013-4

loop_
_space_group_symop_operation_xyz
'x, y, z'
'-x+1/2, -y+1/2, z+1/2'
'-y, x+1/2, z+1/4'
'y+1/2, -x, z+3/4'
'x, -y, z+1/2'
'-x+1/2, y+1/2, z'
'-y, -x+1/2, z+3/4'
'y+1/2, x, z+1/4'
'x+1/2, y+1/2, z+1/2'
'-x+1, -y+1, z+1'
'-y+1/2, x+1, z+3/4'
'y+1, -x+1/2, z+5/4'
'x+1/2, -y+1/2, z+1'
'-x+1, y+1, z+1/2'
'-y+1/2, -x+1, z+5/4'
'y+1, x+1/2, z+3/4'

loop_
_atom_site_label
_atom_site_type_symbol
_atom_site_fract_x
_atom_site_fract_y
_atom_site_fract_z
_atom_site_U_iso_or_equiv
_atom_site_adp_type
_atom_site_occupancy
_atom_site_site_symmetry_order
_atom_site_calc_flag
_atom_site_refinement_flags_posn
_atom_site_refinement_flags_adp
_atom_site_refinement_flags_occupancy
_atom_site_disorder_assembly
_atom_site_disorder_group
Cl1 Cl 0.7378(3) 0.2298(3) 0.9693(19) 0.080(4) Uani 0.25 1 d D U P A -1
Cl2 Cl 0.7604(3) 0.2466(4) 1.3121(17) 0.079(4) Uani 0.25 1 d D U P A -1
C1A C 0.7725(5) 0.2411(11) 1.097(3) 0.065(12) Uani 0.25 1 d D U P A -1
H1A1 H 0.7897 0.2233 1.0899 0.078 Uiso 0.25 1 calc R U P A -1
H1A2 H 0.7824 0.2621 1.0530 0.078 Uiso 0.25 1 calc R U P A -1
C1 C 0.6654(2) 0.4212(2) 1.0282(12) 0.056(2) Uani 1 1 d . . . . .
C2 C 0.6436(2) 0.4271(2) 0.8987(10) 0.044(2) Uani 1 1 d . . . . .
C3 C 0.6598(2) 0.4378(2) 0.7468(11) 0.047(2) Uani 1 1 d . . . . .
H3 H 0.6481 0.4429 0.6445 0.057 Uiso 1 1 calc R U . . .
C4 C 0.6935(2) 0.4403(2) 0.7607(11) 0.048(2) Uani 1 1 d . . . . .
C5 C 0.7189(2) 0.44851(19) 0.6294(11) 0.047(2) Uani 1 1 d . . . . .
C6 C 0.7519(2) 0.4383(2) 0.6476(13) 0.057(2) Uani 1 1 d . . . . .
H6 H 0.7584 0.4263 0.7470 0.069 Uiso 1 1 calc R U . . .
C7 C 0.7756(3) 0.4454(2) 0.5242(14) 0.065(3) Uani 1 1 d . . . . .
H7 H 0.7979 0.4379 0.5390 0.078 Uiso 1 1 calc R U . . .
C8 C 0.7669(3) 0.4634(2) 0.3773(13) 0.061(3) Uani 1 1 d . . . . .
C9 C 0.7341(2) 0.4734(2) 0.3641(12) 0.057(3) Uani 1 1 d . . . . .
H9 H 0.7275 0.4855 0.2653 0.069 Uiso 1 1 calc R U . . .
C10 C 0.7105(2) 0.4668(2) 0.4864(12) 0.053(2) Uani 1 1 d . . . . .
H10 H 0.6883 0.4748 0.4726 0.063 Uiso 1 1 calc R U . . .
C11 C 0.7900(3) 0.4711(3) 0.238(2) 0.092(4) Uani 1 1 d . . . . .
H11 H 0.7814 0.4838 0.1451 0.110 Uiso 1 1 calc R U . . .
C12 C 0.8193(4) 0.4630(3) 0.229(2) 0.104(5) Uani 1 1 d . . . . .
H12A H 0.8292 0.4503 0.3188 0.124 Uiso 1 1 calc R U . . .
H12B H 0.8323 0.4692 0.1328 0.124 Uiso 1 1 calc R U . . .
C13 C 0.6588(3) 0.4089(3) 1.2055(12) 0.071(3) Uani 1 1 d . . . . .
H13A H 0.6367 0.4165 1.2429 0.106 Uiso 1 1 calc R U . . .
H13B H 0.6759 0.4176 1.2832 0.106 Uiso 1 1 calc R U . . .
H13C H 0.6595 0.3844 1.2065 0.106 Uiso 1 1 calc R U . . .
C14 C 0.6078(2) 0.4191(2) 0.9116(10) 0.044(2) Uani 1 1 d . . . . .
C15 C 0.5934(2) 0.38946(19) 0.9382(10) 0.0372(18) Uani 1 1 d . . . . .
C16 C 0.5530(2) 0.4271(2) 0.9301(11) 0.046(2) Uani 1 1 d . . . . .
H16 H 0.5318 0.4377 0.9333 0.055 Uiso 1 1 calc R U . . .
C17 C 0.5856(2) 0.4784(2) 0.8832(12) 0.060(3) Uani 1 1 d . . . . .
H17A H 0.5878 0.4835 0.7612 0.090 Uiso 1 1 calc R U . . .
H17B H 0.6057 0.4861 0.9436 0.090 Uiso 1 1 calc R U . . .
H17C H 0.5659 0.4899 0.9296 0.090 Uiso 1 1 calc R U . . .
C18 C 0.53350(19) 0.3690(2) 0.9703(12) 0.052(2) Uani 1 1 d . . . . .
H18A H 0.5134 0.3791 1.0199 0.077 Uiso 1 1 calc R U . . .
H18B H 0.5419 0.3515 1.0465 0.077 Uiso 1 1 calc R U . . .
H18C H 0.5281 0.3593 0.8587 0.077 Uiso 1 1 calc R U . . .
C19 C 0.6256(2) 0.3427(2) 0.8134(12) 0.052(2) Uani 1 1 d . . . . .
C20 C 0.60872(19) 0.3559(2) 0.9477(11) 0.044(2) Uani 1 1 d . . . . .
C21 C 0.6101(2) 0.3359(2) 1.0981(11) 0.045(2) Uani 1 1 d . . . . .
H21 H 0.5997 0.3419 1.2028 0.054 Uiso 1 1 calc R U . . .
C22 C 0.6282(2) 0.3069(2) 1.0760(11) 0.048(2) Uani 1 1 d . . . . .
C23 C 0.6355(2) 0.2812(2) 1.2053(14) 0.052(2) Uani 1 1 d . . . . .
C24 C 0.6182(2) 0.2795(2) 1.3578(13) 0.054(2) Uani 1 1 d . . . . .
H24 H 0.6002 0.2945 1.3758 0.065 Uiso 1 1 calc R U . . .
C25 C 0.6261(3) 0.2571(2) 1.4845(14) 0.066(3) Uani 1 1 d . . . . .
H25 H 0.6133 0.2568 1.5869 0.080 Uiso 1 1 calc R U . . .
C26 C 0.6525(3) 0.2348(2) 1.4649(15) 0.070(3) Uani 1 1 d . . . . .
C27 C 0.6691(3) 0.2354(3) 1.3076(15) 0.074(3) Uani 1 1 d . . . . .
H27 H 0.6865 0.2198 1.2876 0.089 Uiso 1 1 calc R U . . .
C28 C 0.6610(3) 0.2579(2) 1.1803(15) 0.069(3) Uani 1 1 d . . . . .
H28 H 0.6729 0.2576 1.0752 0.083 Uiso 1 1 calc R U . . .
C29 C 0.6628(4) 0.2127(3) 1.6054(16) 0.095(4) Uani 1 1 d . . . . .
H29 H 0.6788 0.1960 1.5764 0.114 Uiso 1 1 calc R U . . .
C30 C 0.6532(4) 0.2129(3) 1.7630(17) 0.096(4) Uani 1 1 d . . . . .
H30A H 0.6373 0.2290 1.8006 0.115 Uiso 1 1 calc R U . . .
H30B H 0.6620 0.1970 1.8414 0.115 Uiso 1 1 calc R U . . .
C31 C 0.6292(2) 0.3561(2) 0.6350(13) 0.063(3) Uani 1 1 d . . . . .
H31A H 0.6099 0.3702 0.6074 0.094 Uiso 1 1 calc R U . . .
H31B H 0.6304 0.3374 0.5541 0.094 Uiso 1 1 calc R U . . .
H31C H 0.6497 0.3694 0.6271 0.094 Uiso 1 1 calc R U . . .
N1 N 0.58189(19) 0.44218(16) 0.9063(9) 0.0467(18) Uani 1 1 d . . . . .
N2 N 0.55873(17) 0.39434(16) 0.9493(8) 0.0422(16) Uani 1 1 d . . . . .
F1 F 0.53842(14) 0.45534(13) 0.5167(7) 0.0713(16) Uani 1 1 d . . . . .
F2 F 0.52458(12) 0.41704(14) 0.3176(6) 0.0667(15) Uani 1 1 d . . . . .
F3 F 0.57634(13) 0.39535(12) 0.3309(6) 0.0599(14) Uani 1 1 d . . . . .
F4 F 0.59051(12) 0.43368(14) 0.5294(6) 0.0686(16) Uani 1 1 d . . . . .
F5 F 0.54579(13) 0.40043(12) 0.5715(6) 0.0593(14) Uani 1 1 d . . . . .
F6 F 0.56951(14) 0.44996(12) 0.2743(6) 0.0629(15) Uani 1 1 d . . . . .
P1 P 0.55739(6) 0.42539(6) 0.4238(3) 0.0469(5) Uani 1 1 d . . . . .
S1 S 0.70616(6) 0.42866(7) 0.9654(3) 0.0623(7) Uani 1 1 d . . . . .
S2 S 0.64357(6) 0.30484(6) 0.8698(3) 0.0539(6) Uani 1 1 d . . . . .

loop_
_atom_site_aniso_label
_atom_site_aniso_U_11
_atom_site_aniso_U_22
_atom_site_aniso_U_33
_atom_site_aniso_U_23
_atom_site_aniso_U_13
_atom_site_aniso_U_12
Cl1 0.077(8) 0.088(9) 0.075(9) -0.021(8) 0.015(8) -0.007(6)
Cl2 0.079(8) 0.094(10) 0.063(8) 0.005(7) 0.006(7) 0.004(7)
C1A 0.067(16) 0.066(16) 0.061(16) 0.000(12) -0.001(12) -0.006(11)
C1 0.061(6) 0.069(6) 0.037(5) -0.004(5) -0.004(5) -0.004(5)
C2 0.061(5) 0.045(5) 0.026(5) -0.003(4) -0.006(4) 0.001(4)
C3 0.061(6) 0.046(5) 0.035(5) -0.002(4) -0.013(5) -0.001(4)
C4 0.067(6) 0.041(5) 0.037(5) -0.002(4) -0.004(5) -0.005(4)
C5 0.068(6) 0.039(5) 0.034(5) -0.007(4) -0.010(5) -0.006(4)
C6 0.072(6) 0.054(6) 0.046(6) 0.005(5) 0.003(5) -0.007(5)
C7 0.064(6) 0.056(6) 0.074(8) 0.009(6) 0.004(6) -0.004(5)
C8 0.076(7) 0.055(6) 0.052(7) -0.002(5) 0.013(6) -0.018(5)
C9 0.075(7) 0.050(5) 0.046(6) 0.005(5) -0.011(6) -0.015(5)
C10 0.070(6) 0.045(5) 0.043(6) -0.002(5) -0.008(5) -0.005(4)
C11 0.075(8) 0.065(7) 0.135(13) -0.009(8) 0.006(9) -0.011(7)
C12 0.128(12) 0.061(7) 0.121(12) -0.001(8) 0.008(11) -0.037(8)
C13 0.079(7) 0.097(8) 0.036(6) -0.003(6) -0.014(5) -0.016(6)
C14 0.063(6) 0.049(5) 0.021(4) -0.001(4) -0.001(4) 0.011(4)
C15 0.051(5) 0.041(4) 0.020(4) -0.006(4) -0.007(4) 0.003(4)
C16 0.059(6) 0.058(5) 0.021(4) -0.003(4) -0.006(4) 0.011(4)
C17 0.095(7) 0.050(5) 0.035(5) -0.001(4) -0.005(5) 0.003(5)
C18 0.046(5) 0.067(6) 0.042(6) -0.001(5) -0.010(4) -0.008(4)
C19 0.060(6) 0.052(5) 0.044(6) 0.002(5) 0.002(5) -0.006(4)
C20 0.040(5) 0.053(5) 0.038(5) -0.001(4) -0.007(4) 0.001(4)
C21 0.050(5) 0.049(5) 0.036(5) -0.016(4) -0.001(4) -0.001(4)
C22 0.066(6) 0.035(5) 0.042(5) -0.011(4) -0.012(5) 0.001(4)
C23 0.052(5) 0.040(5) 0.065(7) -0.015(5) -0.006(5) 0.003(4)
C24 0.060(6) 0.045(5) 0.057(6) -0.008(5) -0.005(5) 0.011(4)
C25 0.107(8) 0.043(5) 0.049(6) -0.005(5) -0.006(6) 0.015(5)
C26 0.109(9) 0.043(5) 0.059(7) -0.005(6) -0.016(7) 0.018(5)
C27 0.096(8) 0.060(7) 0.066(8) -0.007(6) -0.005(7) 0.021(6)
C28 0.089(7) 0.056(6) 0.063(7) 0.000(6) -0.005(6) 0.003(5)
C29 0.165(13) 0.052(7) 0.069(9) 0.000(7) -0.022(9) 0.021(7)
C30 0.166(13) 0.051(7) 0.070(9) 0.008(7) -0.045(9) 0.011(7)
C31 0.072(6) 0.068(6) 0.047(6) -0.008(5) 0.010(5) 0.008(5)
N1 0.072(5) 0.043(4) 0.026(4) -0.005(3) -0.004(4) 0.010(4)
N2 0.052(4) 0.051(4) 0.024(4) -0.001(3) -0.004(3) 0.009(3)
F1 0.106(4) 0.059(3) 0.049(3) -0.009(3) 0.013(3) 0.011(3)
F2 0.060(3) 0.102(4) 0.039(3) 0.009(3) -0.009(3) -0.010(3)
F3 0.078(4) 0.064(3) 0.037(3) -0.010(3) -0.006(3) 0.007(3)
F4 0.064(3) 0.103(4) 0.039(3) -0.008(3) -0.011(3) -0.018(3)
F5 0.083(4) 0.067(3) 0.027(3) 0.003(2) 0.004(3) -0.014(3)
F6 0.097(4) 0.059(3) 0.032(3) -0.001(3) 0.005(3) -0.016(3)
P1 0.0613(15) 0.0540(14) 0.0252(11) -0.0048(11) -0.0009(11) -0.0031(11)
S1 0.0684(16) 0.0776(17) 0.0410(14) 0.0116(13) -0.0177(13) -0.0151(13)
S2 0.0579(14) 0.0518(13) 0.0520(14) -0.0078(12) 0.0060(12) 0.0068(10)

loop_
_atom_type_symbol
_atom_type_description
_atom_type_scat_dispersion_real
_atom_type_scat_dispersion_imag
_atom_type_scat_source
C C 0.0181 0.0091 'International Tables Vol C Tables 4.2.6.8 and 6.1.1.4'
H H 0.0000 0.0000 'International Tables Vol C Tables 4.2.6.8 and 6.1.1.4'
N N 0.0311 0.0180 'International Tables Vol C Tables 4.2.6.8 and 6.1.1.4'
F F 0.0727 0.0534 'International Tables Vol C Tables 4.2.6.8 and 6.1.1.4'
P P 0.2955 0.4335 'International Tables Vol C Tables 4.2.6.8 and 6.1.1.4'
S S 0.3331 0.5567 'International Tables Vol C Tables 4.2.6.8 and 6.1.1.4'
Cl Cl 0.3639 0.7018 'International Tables Vol C Tables 4.2.6.8 and 6.1.1.4'

loop_
_geom_angle_atom_site_label_1
_geom_angle_atom_site_label_2
_geom_angle_atom_site_label_3
_geom_angle
Cl2 C1A Cl1 110.8(10)
Cl2 C1A H1A1 109.5
Cl1 C1A H1A1 109.5
Cl2 C1A H1A2 109.5
Cl1 C1A H1A2 109.5
H1A1 C1A H1A2 108.1
C2 C1 C13 129.4(8)
C2 C1 S1 111.3(7)
C13 C1 S1 119.2(7)
C1 C2 C3 112.5(8)
C1 C2 C14 122.5(8)
C3 C2 C14 124.6(7)
C4 C3 C2 114.2(8)
C4 C3 H3 122.9
C2 C3 H3 122.9
C3 C4 C5 129.9(8)
C3 C4 S1 110.0(7)
C5 C4 S1 119.9(7)
C10 C5 C6 118.0(9)
C10 C5 C4 121.0(9)
C6 C5 C4 121.0(8)
C7 C6 C5 121.3(10)
C7 C6 H6 119.3
C5 C6 H6 119.3
C6 C7 C8 120.6(10)
C6 C7 H7 119.7
C8 C7 H7 119.7
C9 C8 C7 116.6(9)
C9 C8 C11 119.0(11)
C7 C8 C11 124.3(11)
C10 C9 C8 123.2(9)
C10 C9 H9 118.4
C8 C9 H9 118.4
C9 C10 C5 120.2(9)
C9 C10 H10 119.9
C5 C10 H10 119.9
C12 C11 C8 126.4(15)
C12 C11 H11 116.8
C8 C11 H11 116.8
C11 C12 H12A 120.0
C11 C12 H12B 120.0
H12A C12 H12B 120.0
C1 C13 H13A 109.5
C1 C13 H13B 109.5
H13A C13 H13B 109.5
C1 C13 H13C 109.5
H13A C13 H13C 109.5
H13B C13 H13C 109.5
C15 C14 N1 105.8(8)
C15 C14 C2 128.6(8)
N1 C14 C2 125.6(7)
C14 C15 N2 108.2(7)
C14 C15 C20 129.5(8)
N2 C15 C20 122.2(7)
N1 C16 N2 108.4(7)
N1 C16 H16 125.8
N2 C16 H16 125.8
N1 C17 H17A 109.5
N1 C17 H17B 109.5
H17A C17 H17B 109.5
N1 C17 H17C 109.5
H17A C17 H17C 109.5
H17B C17 H17C 109.5
N2 C18 H18A 109.5
N2 C18 H18B 109.5
H18A C18 H18B 109.5
N2 C18 H18C 109.5
H18A C18 H18C 109.5
H18B C18 H18C 109.5
C20 C19 C31 129.0(8)
C20 C19 S2 110.4(7)
C31 C19 S2 120.5(7)
C19 C20 C21 113.7(7)
C19 C20 C15 121.4(8)
C21 C20 C15 124.7(7)
C22 C21 C20 113.0(8)
C22 C21 H21 123.5
C20 C21 H21 123.5
C21 C22 C23 127.4(8)
C21 C22 S2 110.1(7)
C23 C22 S2 122.4(6)
C24 C23 C28 117.1(9)
C24 C23 C22 121.7(8)
C28 C23 C22 121.1(9)
C25 C24 C23 122.7(9)
C25 C24 H24 118.7
C23 C24 H24 118.7
C24 C25 C26 120.9(10)
C24 C25 H25 119.6
C26 C25 H25 119.6
C25 C26 C27 116.4(10)
C25 C26 C29 121.2(11)
C27 C26 C29 122.4(10)
C28 C27 C26 122.4(10)
C28 C27 H27 118.8
C26 C27 H27 118.8
C27 C28 C23 120.3(10)
C27 C28 H28 119.8
C23 C28 H28 119.8
C30 C29 C26 128.7(13)
C30 C29 H29 115.7
C26 C29 H29 115.7
C29 C30 H30A 120.0
C29 C30 H30B 120.0
H30A C30 H30B 120.0
C19 C31 H31A 109.5
C19 C31 H31B 109.5
H31A C31 H31B 109.5
C19 C31 H31C 109.5
H31A C31 H31C 109.5
H31B C31 H31C 109.5
C16 N1 C14 110.3(7)
C16 N1 C17 124.0(7)
C14 N1 C17 125.7(8)
C16 N2 C15 107.3(7)
C16 N2 C18 125.6(7)
C15 N2 C18 127.0(7)
F2 P1 F1 90.2(3)
F2 P1 F3 89.8(3)
F1 P1 F3 179.9(4)
F2 P1 F5 90.4(3)
F1 P1 F5 90.1(3)
F3 P1 F5 89.8(3)
F2 P1 F4 179.6(4)
F1 P1 F4 90.1(3)
F3 P1 F4 89.9(3)
F5 P1 F4 89.8(3)
F2 P1 F6 89.8(3)
F1 P1 F6 90.9(3)
F3 P1 F6 89.2(3)
F5 P1 F6 179.0(3)
F4 P1 F6 90.0(3)
C1 S1 C4 92.0(5)
C22 S2 C19 92.8(4)

loop_
_geom_bond_atom_site_label_1
_geom_bond_atom_site_label_2
_geom_bond_distance
Cl1 C1A 1.766(13)
Cl2 C1A 1.766(13)
C1A H1A1 0.9900
C1A H1A2 0.9900
C1 C2 1.358(11)
C1 C13 1.496(12)
C1 S1 1.728(9)
C2 C3 1.421(11)
C2 C14 1.469(11)
C3 C4 1.355(11)
C3 H3 0.9500
C4 C5 1.480(12)
C4 S1 1.743(9)
C5 C10 1.378(12)
C5 C6 1.390(12)
C6 C7 1.380(12)
C6 H6 0.9500
C7 C8 1.401(13)
C7 H7 0.9500
C8 C9 1.375(13)
C8 C11 1.463(16)
C9 C10 1.370(12)
C9 H9 0.9500
C10 H10 0.9500
C11 C12 1.218(15)
C11 H11 0.9500
C12 H12A 0.9500
C12 H12B 0.9500
C13 H13A 0.9800
C13 H13B 0.9800
C13 H13C 0.9800
C14 C15 1.336(10)
C14 N1 1.389(10)
C15 N2 1.404(10)
C15 C20 1.477(10)
C16 N1 1.315(10)
C16 N2 1.338(10)
C16 H16 0.9500
C17 N1 1.469(10)
C17 H17A 0.9800
C17 H17B 0.9800
C17 H17C 0.9800
C18 N2 1.439(10)
C18 H18A 0.9800
C18 H18B 0.9800
C18 H18C 0.9800
C19 C20 1.356(11)
C19 C31 1.501(12)
C19 S2 1.733(9)
C20 C21 1.425(11)
C21 C22 1.376(11)
C21 H21 0.9500
C22 C23 1.473(12)
C22 S2 1.729(9)
C23 C24 1.381(13)
C23 C28 1.392(12)
C24 C25 1.374(13)
C24 H24 0.9500
C25 C26 1.390(13)
C25 H25 0.9500
C26 C27 1.398(15)
C26 C29 1.470(14)
C27 C28 1.381(13)
C27 H27 0.9500
C28 H28 0.9500
C29 C30 1.293(16)
C29 H29 0.9500
C30 H30A 0.9500
C30 H30B 0.9500
C31 H31A 0.9800
C31 H31B 0.9800
C31 H31C 0.9800
F1 P1 1.594(5)
F2 P1 1.589(5)
F3 P1 1.596(5)
F4 P1 1.597(5)
F5 P1 1.596(5)
F6 P1 1.603(5)

loop_
_geom_torsion_atom_site_label_1
_geom_torsion_atom_site_label_2
_geom_torsion_atom_site_label_3
_geom_torsion_atom_site_label_4
_geom_torsion
C13 C1 C2 C3 -178.2(9)
S1 C1 C2 C3 -0.3(10)
C13 C1 C2 C14 -4.9(15)
S1 C1 C2 C14 173.0(6)
C1 C2 C3 C4 -0.3(11)
C14 C2 C3 C4 -173.4(8)
C2 C3 C4 C5 175.8(8)
C2 C3 C4 S1 0.7(9)
C3 C4 C5 C10 24.5(13)
S1 C4 C5 C10 -160.8(6)
C3 C4 C5 C6 -156.2(9)
S1 C4 C5 C6 18.5(11)
C10 C5 C6 C7 -2.0(13)
C4 C5 C6 C7 178.7(8)
C5 C6 C7 C8 0.8(14)
C6 C7 C8 C9 -0.1(13)
C6 C7 C8 C11 -178.1(9)
C7 C8 C9 C10 0.6(13)
C11 C8 C9 C10 178.7(9)
C8 C9 C10 C5 -1.8(13)
C6 C5 C10 C9 2.4(12)
C4 C5 C10 C9 -178.3(7)
C9 C8 C11 C12 -177.4(12)
C7 C8 C11 C12 0.6(19)
C1 C2 C14 C15 -60.3(13)
C3 C2 C14 C15 112.1(10)
C1 C2 C14 N1 116.3(10)
C3 C2 C14 N1 -71.2(12)
N1 C14 C15 N2 -0.1(9)
C2 C14 C15 N2 177.1(8)
N1 C14 C15 C20 177.1(8)
C2 C14 C15 C20 -5.8(14)
C31 C19 C20 C21 178.7(9)
S2 C19 C20 C21 0.4(10)
C31 C19 C20 C15 -6.8(14)
S2 C19 C20 C15 174.8(6)
C14 C15 C20 C19 -60.7(12)
N2 C15 C20 C19 116.1(9)
C14 C15 C20 C21 113.1(10)
N2 C15 C20 C21 -70.1(10)
C19 C20 C21 C22 -0.7(11)
C15 C20 C21 C22 -174.9(8)
C20 C21 C22 C23 177.9(8)
C20 C21 C22 S2 0.6(9)
C21 C22 C23 C24 15.7(14)
S2 C22 C23 C24 -167.4(7)
C21 C22 C23 C28 -162.7(9)
S2 C22 C23 C28 14.3(12)
C28 C23 C24 C25 2.6(14)
C22 C23 C24 C25 -175.8(8)
C23 C24 C25 C26 0.5(15)
C24 C25 C26 C27 -3.2(16)
C24 C25 C26 C29 174.7(10)
C25 C26 C27 C28 3.0(17)
C29 C26 C27 C28 -174.9(10)
C26 C27 C28 C23 0.0(17)
C24 C23 C28 C27 -2.8(14)
C22 C23 C28 C27 175.6(9)
C25 C26 C29 C30 -9(2)
C27 C26 C29 C30 168.9(14)
N2 C16 N1 C14 -0.8(10)
N2 C16 N1 C17 -178.9(7)
C15 C14 N1 C16 0.5(9)
C2 C14 N1 C16 -176.8(8)
C15 C14 N1 C17 178.6(7)
C2 C14 N1 C17 1.4(13)
N1 C16 N2 C15 0.7(9)
N1 C16 N2 C18 -177.0(8)
C14 C15 N2 C16 -0.4(9)
C20 C15 N2 C16 -177.8(7)
C14 C15 N2 C18 177.3(8)
C20 C15 N2 C18 -0.1(12)
C2 C1 S1 C4 0.6(7)
C13 C1 S1 C4 178.7(8)
C3 C4 S1 C1 -0.7(7)
C5 C4 S1 C1 -176.4(7)
C21 C22 S2 C19 -0.3(7)
C23 C22 S2 C19 -177.7(7)
C20 C19 S2 C22 0.0(7)
C31 C19 S2 C22 -178.5(8)
